data_4307530
loop_
_publ_author_name
'Young-Kwan Lim'
'Scott Wallace'
'John C. Bollinger'
'Xufang Chen'
'Dongwhan Lee'

_publ_section_title
;
Triferrocenes Built on a C3-Symmetric Ligand Platform: Entry to
Redox-Activepseudo-Triphenylenes via Chelation-Driven Stereoselection of
Triple Schiff Bases
;
_journal_name_full 'Inorganic Chemistry'
_journal_page_first 1694
_journal_page_last 1703
_journal_paper_doi 10.1021/ic062029v
_journal_volume 46
_journal_year 2007
_chemical_formula_moiety 'C39 H30 B3 F6 Fe3 N3 O3, 1.75(C H3 N O2), 0.25 (C H2 Cl2)'
_chemical_formula_sum 'C41 H35.75 B3 Cl0.5 F6 Fe3 N4.75 O6.5'
_chemical_formula_weight 1030.70
_chemical_name_systematic
;
 ?
;
_space_group_IT_number 2
_symmetry_cell_setting triclinic
_symmetry_space_group_name_Hall '-P 1'
_symmetry_space_group_name_H-M 'P -1'
_atom_sites_solution_hydrogens geom
_atom_sites_solution_primary direct
_atom_sites_solution_secondary difmap
_audit_creation_method SHELXL-97
_cell_angle_alpha 93.915(13)
_cell_angle_beta 99.125(11)
_cell_angle_gamma 106.223(16)
_cell_formula_units_Z 2
_cell_length_a 10.447(3)
_cell_length_b 10.885(2)
_cell_length_c 18.647(4)
_cell_measurement_reflns_used 975
_cell_measurement_temperature 129(2)
_cell_measurement_theta_max 30.12
_cell_measurement_theta_min 2.37
_cell_volume 1996.0(8)
_computing_cell_refinement 'SAINT 6.45A (Bruker, 2003)'
_computing_data_collection 'SMART 5.630 (Bruker, 2003)'
_computing_data_reduction 'SAINT 6.45A (Bruker, 2003)'
_computing_structure_refinement 'SHELXL-97 (Sheldrick, 1997)'
_computing_structure_solution 'SHELXS-97 (Sheldrick, 1997)'
_diffrn_ambient_temperature 129(2)
_diffrn_detector 'CCD area detector'
_diffrn_detector_area_resol_mean 44.52
_diffrn_detector_type 'Bruker SMART 6000'
_diffrn_measured_fraction_theta_full 1.000
_diffrn_measured_fraction_theta_max 1.000
_diffrn_measurement_details '   0.30 degree frames measured for   5.17 seconds each'
_diffrn_measurement_device 'three-circle goniometer with fixed chi'
_diffrn_measurement_device_type 'Bruker Platform goniometer'
_diffrn_measurement_method '\w scans'
_diffrn_radiation_monochromator graphite
_diffrn_radiation_source 'normal-focus sealed tube'
_diffrn_radiation_type MoK\a
_diffrn_radiation_wavelength 0.71073
_diffrn_reflns_av_R_equivalents 0.0491
_diffrn_reflns_av_sigmaI/netI 0.0354
_diffrn_reflns_limit_h_max 13
_diffrn_reflns_limit_h_min -13
_diffrn_reflns_limit_k_max 14
_diffrn_reflns_limit_k_min -14
_diffrn_reflns_limit_l_max 24
_diffrn_reflns_limit_l_min -24
_diffrn_reflns_number 45630
_diffrn_reflns_theta_full 27.50
_diffrn_reflns_theta_max 27.50
_diffrn_reflns_theta_min 1.96
_diffrn_standards_decay_% 0.
_diffrn_standards_interval_time 313
_diffrn_standards_number 146
_exptl_absorpt_coefficient_mu 1.196
_exptl_absorpt_correction_T_max 0.9250
_exptl_absorpt_correction_T_min 0.5120
_exptl_absorpt_correction_type gaussian
_exptl_absorpt_process_details 'Face-indexed absorption correction via Bruker XPREP 2005/1'
_exptl_crystal_colour purple
_exptl_crystal_density_diffrn 1.715
_exptl_crystal_density_method 'not measured'
_exptl_crystal_description needle
_exptl_crystal_F_000 1045
_exptl_crystal_size_max 0.78
_exptl_crystal_size_mid 0.19
_exptl_crystal_size_min 0.08
_refine_diff_density_max 0.907
_refine_diff_density_min -0.636
_refine_diff_density_rms 0.079
_refine_ls_extinction_method none
_refine_ls_goodness_of_fit_ref 1.068
_refine_ls_hydrogen_treatment constr
_refine_ls_matrix_type full
_refine_ls_number_parameters 646
_refine_ls_number_reflns 9180
_refine_ls_number_restraints 261
_refine_ls_restrained_S_all 1.064
_refine_ls_R_factor_all 0.0545
_refine_ls_R_factor_gt 0.0360
_refine_ls_shift/su_max 0.016
_refine_ls_shift/su_mean 0.001
_refine_ls_structure_factor_coef Fsqd
_refine_ls_weighting_details
; calc
   [\s^2^(Fo^2^)+2Fo^2^+(0.04Fo^2^)^2^]^-1^
;
_refine_ls_weighting_scheme calc
_refine_ls_wR_factor_gt 0.0845
_refine_ls_wR_factor_ref 0.0983
_reflns_number_gt 7136
_reflns_number_total 9180
_reflns_threshold_expression 'I > 2\s(I)'
_cod_data_source_file ic062029vsi20061203_112702.cif
_cod_data_source_block 05404
_cod_depositor_comments
;
The following automatic conversions were performed:
'_symmetry_cell_setting' value 'Triclinic' changed to 'triclinic'
according to '/home/saulius/struct/CIF-dictionaries/cif_core.dic'
dictionary named 'cif_core.dic' version 2.4.1 from
2010-06-29.

'_exptl_absorpt_correction_type' value 'Gaussian' changed to
'gaussian' according to
'/home/saulius/struct/CIF-dictionaries/cif_core.dic' dictionary named
'cif_core.dic' version 2.4.1 from 2010-06-29.

Automatic conversion script
Id: cif_fix_enum 1527 2010-12-29 10:47:43Z saulius 
;
_cod_original_cell_volume 1996.0(7)
_cod_original_formula_sum 'C41 H35.75 B3 Cl0.50 F6 Fe3 N4.75 O6.50'
_cod_database_code 4307530

loop_
_symmetry_equiv_pos_as_xyz
'x, y, z'
'-x, -y, -z'

loop_
_atom_site_label
_atom_site_type_symbol
_atom_site_fract_x
_atom_site_fract_y
_atom_site_fract_z
_atom_site_U_iso_or_equiv
_atom_site_adp_type
_atom_site_occupancy
_atom_site_symmetry_multiplicity
_atom_site_calc_flag
_atom_site_refinement_flags
_atom_site_disorder_assembly
_atom_site_disorder_group
Fe1 Fe 0.83496(4) 0.15707(3) 0.802557(19) 0.02126(9) Uani 1 1 d . . .
Fe2 Fe 0.73748(4) 0.86991(3) 0.413362(18) 0.01981(9) Uani 1 1 d . . .
Fe3 Fe 0.15866(4) 0.81058(3) 0.890943(19) 0.01959(9) Uani 1 1 d . . .
O4 O 0.53223(17) 0.46308(16) 0.82350(9) 0.0221(4) Uani 1 1 d . . .
C5 C 0.5467(2) 0.5361(2) 0.77055(13) 0.0192(5) Uani 1 1 d . . .
C6 C 0.6568(2) 0.5482(2) 0.73390(12) 0.0183(5) Uani 1 1 d . . .
C7 C 0.7522(2) 0.4804(2) 0.75385(12) 0.0181(5) Uani 1 1 d . . .
H7 H 0.8250 0.4887 0.7280 0.022 Uiso 1 1 calc R . .
N8 N 0.7438(2) 0.40718(18) 0.80634(10) 0.0174(4) Uani 1 1 d . . .
C9 C 0.8465(2) 0.3454(2) 0.82471(13) 0.0183(5) Uani 1 1 d . . .
C10 C 0.9469(2) 0.3329(2) 0.78280(14) 0.0211(5) Uani 1 1 d . . .
H10 H 0.9548 0.3599 0.7359 0.025 Uiso 1 1 calc R . .
C11 C 1.0322(3) 0.2727(2) 0.82468(14) 0.0240(5) Uani 1 1 d . . .
H11 H 1.1083 0.2526 0.8107 0.029 Uiso 1 1 calc R . .
C12 C 0.9847(3) 0.2474(2) 0.89120(14) 0.0256(5) Uani 1 1 d . . .
H12 H 1.0239 0.2077 0.9291 0.031 Uiso 1 1 calc R . .
C13 C 0.8693(3) 0.2914(2) 0.89137(13) 0.0219(5) Uani 1 1 d . . .
H13 H 0.8169 0.2859 0.9289 0.026 Uiso 1 1 calc R . .
C14 C 0.6521(4) 0.0236(3) 0.7970(2) 0.0588(11) Uani 1 1 d . . .
H14 H 0.5872 0.0293 0.8264 0.071 Uiso 1 1 calc R . .
C15 C 0.6614(4) 0.0721(3) 0.7294(2) 0.0543(10) Uani 1 1 d . . .
H15 H 0.6036 0.1159 0.7050 0.065 Uiso 1 1 calc R . .
C16 C 0.7719(4) 0.0442(3) 0.70451(17) 0.0424(8) Uani 1 1 d . . .
H16 H 0.8025 0.0660 0.6604 0.051 Uiso 1 1 calc R . .
C17 C 0.8284(3) -0.0221(3) 0.75720(18) 0.0406(7) Uani 1 1 d . . .
H17 H 0.9042 -0.0530 0.7546 0.049 Uiso 1 1 calc R . .
C18 C 0.7553(4) -0.0347(3) 0.81329(19) 0.0471(9) Uani 1 1 d . . .
H18 H 0.7722 -0.0758 0.8556 0.056 Uiso 1 1 calc R . .
B19 B 0.6303(3) 0.3966(3) 0.85474(15) 0.0211(5) Uani 1 1 d . . .
F20 F 0.56162(15) 0.26990(14) 0.85573(9) 0.0297(3) Uani 1 1 d . . .
F21 F 0.69096(16) 0.45675(16) 0.92434(8) 0.0307(3) Uani 1 1 d . . .
O22 O 0.77764(17) 0.64342(17) 0.64578(9) 0.0235(4) Uani 1 1 d . . .
C23 C 0.6722(2) 0.6302(2) 0.67834(13) 0.0186(5) Uani 1 1 d . . .
C24 C 0.5759(2) 0.6950(2) 0.65716(13) 0.0194(5) Uani 1 1 d . . .
C25 C 0.5938(2) 0.7779(2) 0.60179(13) 0.0210(5) Uani 1 1 d . . .
H25 H 0.5256 0.8177 0.5863 0.025 Uiso 1 1 calc R . .
N26 N 0.7012(2) 0.80134(19) 0.57138(11) 0.0191(4) Uani 1 1 d . . .
C27 C 0.7130(2) 0.8913(2) 0.51883(13) 0.0198(5) Uani 1 1 d . . .
C28 C 0.8385(3) 0.9788(2) 0.51078(13) 0.0230(5) Uani 1 1 d . . .
H28 H 0.9263 0.9829 0.5361 0.028 Uiso 1 1 calc R . .
C29 C 0.8070(3) 1.0588(2) 0.45749(14) 0.0267(5) Uani 1 1 d . . .
H29 H 0.8709 1.1261 0.4408 0.032 Uiso 1 1 calc R . .
C30 C 0.6647(3) 1.0211(3) 0.43348(15) 0.0280(6) Uani 1 1 d . . .
H30 H 0.6169 1.0590 0.3981 0.034 Uiso 1 1 calc R . .
C31 C 0.6053(3) 0.9172(3) 0.47129(14) 0.0252(5) Uani 1 1 d . . .
H31 H 0.5114 0.8733 0.4659 0.030 Uiso 1 1 calc R . .
C32 C 0.6234(3) 0.7247(3) 0.33544(17) 0.0409(7) Uani 1 1 d . . .
H32 H 0.5276 0.6890 0.3282 0.049 Uiso 1 1 calc R . .
C33 C 0.7200(4) 0.6825(3) 0.38121(16) 0.0429(8) Uani 1 1 d . . .
H33 H 0.7007 0.6132 0.4100 0.051 Uiso 1 1 calc R . .
C34 C 0.8503(3) 0.7614(3) 0.37656(16) 0.0407(7) Uani 1 1 d . . .
H34 H 0.9342 0.7543 0.4015 0.049 Uiso 1 1 calc R . .
C35 C 0.8339(3) 0.8526(3) 0.32835(16) 0.0380(7) Uani 1 1 d . . .
H35 H 0.9049 0.9186 0.3156 0.046 Uiso 1 1 calc R . .
C36 C 0.6940(3) 0.8290(3) 0.30238(15) 0.0366(7) Uani 1 1 d . . .
H36 H 0.6542 0.8753 0.2685 0.044 Uiso 1 1 calc R . .
B37 B 0.8221(3) 0.7438(3) 0.59818(15) 0.0215(5) Uani 1 1 d . . .
F38 F 0.86043(17) 0.68929(16) 0.53992(8) 0.0314(4) Uani 1 1 d . . .
F39 F 0.92964(15) 0.84232(15) 0.63763(9) 0.0322(4) Uani 1 1 d . . .
O40 O 0.37556(18) 0.74112(18) 0.67324(10) 0.0256(4) Uani 1 1 d . . .
C41 C 0.4641(2) 0.6790(2) 0.69335(13) 0.0200(5) Uani 1 1 d . . .
C42 C 0.4493(2) 0.6018(2) 0.75069(13) 0.0196(5) Uani 1 1 d . . .
C43 C 0.3440(2) 0.5985(2) 0.79061(13) 0.0187(5) Uani 1 1 d . A .
H43 H 0.3384 0.5501 0.8311 0.022 Uiso 1 1 calc R . .
N44 N 0.2545(2) 0.65968(19) 0.77372(11) 0.0190(4) Uani 1 1 d . . .
C45 C 0.1566(2) 0.6619(2) 0.81871(13) 0.0198(5) Uani 1 1 d . A .
C46 C 0.1568(3) 0.6225(2) 0.89021(13) 0.0215(5) Uani 1 1 d . A .
H46 H 0.2235 0.5914 0.9175 0.026 Uiso 1 1 calc R . .
C47 C 0.0379(3) 0.6390(2) 0.91266(14) 0.0239(5) Uani 1 1 d . A .
H47 H 0.0106 0.6194 0.9578 0.029 Uiso 1 1 calc R . .
C48 C -0.0328(3) 0.6891(3) 0.85659(14) 0.0263(5) Uani 1 1 d . A .
H48 H -0.1151 0.7095 0.8580 0.032 Uiso 1 1 calc R . .
C49 C 0.0394(2) 0.7039(2) 0.79784(14) 0.0231(5) Uani 1 1 d . A .
H49 H 0.0146 0.7358 0.7531 0.028 Uiso 1 1 calc R . .
C50 C 0.241(2) 0.9929(12) 0.8700(6) 0.049(4) Uani 0.51(3) 1 d PDU A 1
H50 H 0.2344 1.0216 0.8229 0.059 Uiso 0.51(3) 1 calc PR A 1
C51 C 0.3454(15) 0.9449(14) 0.9035(9) 0.047(3) Uani 0.51(3) 1 d PDU A 1
H51 H 0.4206 0.9363 0.8830 0.056 Uiso 0.51(3) 1 calc PR A 1
C52 C 0.3188(12) 0.9119(14) 0.9725(8) 0.036(2) Uani 0.51(3) 1 d PDU A 1
H52 H 0.3734 0.8789 1.0072 0.043 Uiso 0.51(3) 1 calc PR A 1
C53 C 0.1951(18) 0.937(3) 0.9806(9) 0.030(3) Uani 0.51(3) 1 d PDU A 1
H53 H 0.1504 0.9206 1.0211 0.036 Uiso 0.51(3) 1 calc PR A 1
C54 C 0.150(2) 0.991(3) 0.9176(11) 0.043(3) Uani 0.51(3) 1 d PDU A 1
H54 H 0.0723 1.0211 0.9093 0.052 Uiso 0.51(3) 1 calc PR A 1
C50A C 0.3105(12) 0.9661(11) 0.8776(8) 0.034(3) Uani 0.49(3) 1 d PDU A 2
H50A H 0.3690 0.9684 0.8432 0.041 Uiso 0.49(3) 1 calc PR A 2
C51A C 0.3336(12) 0.9340(13) 0.9490(10) 0.036(3) Uani 0.49(3) 1 d PDU A 2
H51A H 0.4095 0.9088 0.9706 0.044 Uiso 0.49(3) 1 calc PR A 2
C52A C 0.226(2) 0.945(3) 0.9838(9) 0.037(3) Uani 0.49(3) 1 d PDU A 2
H52A H 0.2189 0.9334 1.0331 0.045 Uiso 0.49(3) 1 calc PR A 2
C53A C 0.132(2) 0.978(3) 0.9303(11) 0.037(3) Uani 0.49(3) 1 d PDU A 2
H53A H 0.0462 0.9867 0.9372 0.045 Uiso 0.49(3) 1 calc PR A 2
C54A C 0.1854(15) 0.9945(16) 0.8654(8) 0.035(3) Uani 0.49(3) 1 d PDU A 2
H54A H 0.1450 1.0200 0.8218 0.042 Uiso 0.49(3) 1 calc PR A 2
B55 B 0.2470(3) 0.7253(3) 0.69987(16) 0.0258(6) Uani 1 1 d . A .
F56 F 0.14146(17) 0.6435(2) 0.64970(9) 0.0432(4) Uani 1 1 d . . .
F57 F 0.23143(19) 0.84476(17) 0.71213(9) 0.0389(4) Uani 1 1 d . . .
C58 C 0.6398(4) 0.6730(4) 1.03739(19) 0.0529(9) Uani 1 1 d D . .
H58A H 0.6562 0.7451 1.0755 0.079 Uiso 1 1 calc R . .
H58B H 0.7103 0.6299 1.0477 0.079 Uiso 1 1 calc R . .
H58C H 0.5507 0.6116 1.0366 0.079 Uiso 1 1 calc R . .
N59 N 0.6432(3) 0.7220(3) 0.96576(15) 0.0448(7) Uani 1 1 d D . .
O60 O 0.5417(4) 0.7245(4) 0.92796(18) 0.1010(13) Uani 1 1 d D . .
O61 O 0.7557(3) 0.7598(2) 0.94988(15) 0.0616(8) Uani 1 1 d D . .
C62 C 0.1432(10) 0.5974(9) 0.4737(5) 0.052(2) Uiso 0.510(4) 1 d PDU B 1
H62A H 0.1222 0.6758 0.4902 0.078 Uiso 0.510(4) 1 calc PR B 1
H62B H 0.1521 0.5470 0.5148 0.078 Uiso 0.510(4) 1 calc PR B 1
H62C H 0.0700 0.5459 0.4346 0.078 Uiso 0.510(4) 1 calc PR B 1
N63 N 0.2724(8) 0.6331(6) 0.4460(4) 0.0459(18) Uiso 0.510(4) 1 d PDU B 1
O64 O 0.2698(6) 0.6780(6) 0.3896(3) 0.0531(14) Uiso 0.510(4) 1 d PDU B 1
O65 O 0.3663(9) 0.6089(10) 0.4836(4) 0.0602(18) Uiso 0.510(4) 1 d PDU B 1
C62A C 0.1027(15) 0.5756(15) 0.4783(8) 0.034(4) Uiso 0.230(6) 1 d PDU C 2
H62D H 0.0330 0.6138 0.4568 0.052 Uiso 0.230(6) 1 calc PR C 2
H62E H 0.1176 0.5917 0.5317 0.052 Uiso 0.230(6) 1 calc PR C 2
H62F H 0.0725 0.4825 0.4631 0.052 Uiso 0.230(6) 1 calc PR C 2
N63A N 0.2300(13) 0.6340(11) 0.4530(6) 0.026(3) Uiso 0.230(6) 1 d PDU C 2
O64A O 0.1964(17) 0.6850(16) 0.4009(7) 0.052(5) Uiso 0.230(6) 1 d PDU C 2
O65A O 0.3361(15) 0.6366(16) 0.4935(8) 0.071(5) Uiso 0.230(6) 1 d PDU C 2
C66 C 0.2388(11) 0.6045(11) 0.4744(7) 0.033(3) Uiso 0.260(5) 1 d PDU D 3
H66A H 0.2308 0.6483 0.5211 0.040 Uiso 0.260(5) 1 calc PR D 3
H66B H 0.1635 0.5232 0.4618 0.040 Uiso 0.260(5) 1 calc PR D 3
Cl67 Cl 0.3986(4) 0.5710(4) 0.48328(18) 0.0422(11) Uiso 0.260(5) 1 d PDU D 3
Cl68 Cl 0.2307(6) 0.7064(5) 0.4032(2) 0.0425(12) Uiso 0.260(5) 1 d PDU D 3

loop_
_atom_site_aniso_label
_atom_site_aniso_U_11
_atom_site_aniso_U_22
_atom_site_aniso_U_33
_atom_site_aniso_U_23
_atom_site_aniso_U_13
_atom_site_aniso_U_12
Fe1 0.02736(19) 0.01747(17) 0.02185(18) 0.00284(13) 0.00656(14) 0.01006(14)
Fe2 0.02272(18) 0.02118(18) 0.01727(17) 0.00537(13) 0.00490(13) 0.00786(14)
Fe3 0.02089(17) 0.01810(17) 0.01961(17) 0.00203(13) 0.00504(13) 0.00482(13)
O4 0.0243(9) 0.0270(9) 0.0236(9) 0.0137(7) 0.0108(7) 0.0153(7)
C5 0.0230(12) 0.0179(11) 0.0183(11) 0.0050(9) 0.0037(9) 0.0080(9)
C6 0.0204(11) 0.0194(11) 0.0170(11) 0.0045(9) 0.0041(9) 0.0077(9)
C7 0.0200(11) 0.0173(11) 0.0177(11) 0.0027(9) 0.0045(9) 0.0060(9)
N8 0.0192(10) 0.0184(10) 0.0168(9) 0.0033(7) 0.0031(8) 0.0090(8)
C9 0.0217(11) 0.0163(11) 0.0183(11) 0.0025(9) 0.0031(9) 0.0082(9)
C10 0.0243(12) 0.0192(12) 0.0221(12) 0.0046(9) 0.0066(10) 0.0083(10)
C11 0.0226(12) 0.0231(12) 0.0299(13) 0.0020(10) 0.0056(10) 0.0123(10)
C12 0.0315(14) 0.0248(13) 0.0234(13) 0.0039(10) 0.0005(10) 0.0150(11)
C13 0.0287(13) 0.0204(12) 0.0190(12) 0.0032(9) 0.0045(10) 0.0111(10)
C14 0.046(2) 0.0321(17) 0.089(3) -0.0177(18) 0.040(2) -0.0111(15)
C15 0.0393(18) 0.0286(16) 0.081(3) -0.0127(17) -0.0214(18) 0.0088(14)
C16 0.059(2) 0.0316(16) 0.0274(15) -0.0060(12) 0.0060(14) 0.0022(15)
C17 0.0493(19) 0.0260(15) 0.0471(18) -0.0095(13) 0.0069(15) 0.0166(14)
C18 0.078(3) 0.0182(14) 0.0410(18) 0.0061(12) 0.0154(17) 0.0049(15)
B19 0.0257(14) 0.0236(14) 0.0191(13) 0.0078(10) 0.0074(11) 0.0128(11)
F20 0.0297(8) 0.0250(8) 0.0415(9) 0.0150(7) 0.0160(7) 0.0118(6)
F21 0.0366(9) 0.0433(9) 0.0186(7) 0.0026(6) 0.0060(6) 0.0219(7)
O22 0.0252(9) 0.0295(9) 0.0245(9) 0.0141(7) 0.0113(7) 0.0156(8)
C23 0.0212(11) 0.0191(11) 0.0177(11) 0.0034(9) 0.0055(9) 0.0082(9)
C24 0.0237(12) 0.0207(12) 0.0167(11) 0.0065(9) 0.0050(9) 0.0096(10)
C25 0.0241(12) 0.0234(12) 0.0197(12) 0.0054(9) 0.0062(10) 0.0119(10)
N26 0.0222(10) 0.0201(10) 0.0182(10) 0.0070(8) 0.0061(8) 0.0092(8)
C27 0.0261(12) 0.0202(11) 0.0185(11) 0.0067(9) 0.0108(9) 0.0105(10)
C28 0.0278(13) 0.0248(12) 0.0162(11) 0.0025(9) 0.0059(10) 0.0063(10)
C29 0.0375(15) 0.0180(12) 0.0275(13) 0.0056(10) 0.0150(11) 0.0072(11)
C30 0.0372(15) 0.0278(13) 0.0305(14) 0.0161(11) 0.0169(12) 0.0196(12)
C31 0.0254(13) 0.0307(14) 0.0269(13) 0.0133(11) 0.0105(10) 0.0148(11)
C32 0.0442(18) 0.0347(16) 0.0318(16) -0.0056(13) -0.0032(13) 0.0000(14)
C33 0.078(2) 0.0225(14) 0.0266(15) -0.0014(11) 0.0010(15) 0.0175(15)
C34 0.0479(18) 0.0501(19) 0.0305(15) -0.0076(13) 0.0009(13) 0.0312(16)
C35 0.0432(17) 0.0454(18) 0.0278(15) -0.0007(13) 0.0174(13) 0.0124(14)
C36 0.0520(19) 0.0394(16) 0.0183(13) 0.0014(11) 0.0013(12) 0.0168(14)
B37 0.0239(14) 0.0271(14) 0.0196(13) 0.0098(11) 0.0087(11) 0.0128(11)
F38 0.0429(9) 0.0408(9) 0.0244(8) 0.0123(7) 0.0159(7) 0.0275(8)
F39 0.0270(8) 0.0351(9) 0.0331(9) 0.0093(7) 0.0013(7) 0.0082(7)
O40 0.0286(9) 0.0345(10) 0.0251(9) 0.0169(8) 0.0119(8) 0.0205(8)
C41 0.0229(12) 0.0220(12) 0.0179(11) 0.0038(9) 0.0028(9) 0.0113(10)
C42 0.0213(11) 0.0232(12) 0.0181(11) 0.0054(9) 0.0061(9) 0.0108(10)
C43 0.0208(11) 0.0194(11) 0.0170(11) 0.0059(9) 0.0036(9) 0.0067(9)
N44 0.0196(10) 0.0216(10) 0.0180(10) 0.0050(8) 0.0058(8) 0.0077(8)
C45 0.0203(11) 0.0202(11) 0.0197(12) 0.0016(9) 0.0055(9) 0.0065(9)
C46 0.0248(12) 0.0191(12) 0.0231(12) 0.0058(9) 0.0074(10) 0.0079(10)
C47 0.0256(13) 0.0203(12) 0.0249(13) 0.0005(10) 0.0111(10) 0.0025(10)
C48 0.0175(12) 0.0310(14) 0.0283(13) -0.0007(11) 0.0035(10) 0.0052(10)
C49 0.0202(12) 0.0271(13) 0.0212(12) 0.0007(10) 0.0014(9) 0.0075(10)
C50 0.085(13) 0.019(4) 0.028(4) 0.001(3) 0.011(7) -0.009(8)
C51 0.041(6) 0.042(6) 0.042(7) -0.008(5) 0.022(6) -0.018(4)
C52 0.031(4) 0.031(6) 0.034(5) -0.001(4) 0.001(4) -0.008(3)
C53 0.033(6) 0.020(5) 0.028(4) -0.007(3) 0.010(4) -0.004(5)
C54 0.063(8) 0.016(5) 0.047(8) 0.004(6) -0.003(5) 0.013(7)
C50A 0.029(6) 0.031(5) 0.036(6) 0.000(4) 0.012(5) -0.002(4)
C51A 0.025(4) 0.021(4) 0.052(9) 0.003(6) -0.013(5) -0.001(4)
C52A 0.054(9) 0.020(4) 0.022(3) -0.002(3) 0.002(4) -0.010(7)
C53A 0.048(5) 0.024(8) 0.045(7) 0.001(5) 0.022(4) 0.013(5)
C54A 0.040(6) 0.023(4) 0.039(4) 0.014(3) 0.002(4) 0.004(5)
B55 0.0239(14) 0.0363(16) 0.0238(14) 0.0110(12) 0.0062(11) 0.0167(13)
F56 0.0318(9) 0.0715(13) 0.0218(8) 0.0085(8) -0.0013(7) 0.0107(9)
F57 0.0548(11) 0.0450(10) 0.0403(10) 0.0264(8) 0.0274(8) 0.0370(9)
C58 0.057(2) 0.050(2) 0.0427(19) -0.0035(16) 0.0273(17) -0.0058(17)
N59 0.0521(17) 0.0432(16) 0.0417(15) -0.0102(12) 0.0060(13) 0.0234(14)
O60 0.101(3) 0.127(3) 0.069(2) -0.039(2) -0.0455(19) 0.071(2)
O61 0.084(2) 0.0480(15) 0.0701(18) 0.0164(13) 0.0528(16) 0.0248(14)

loop_
_atom_type_symbol
_atom_type_description
_atom_type_scat_dispersion_real
_atom_type_scat_dispersion_imag
_atom_type_scat_source
C C 0.0033 0.0016 'International Tables Vol C Tables 4.2.6.8 and 6.1.1.4'
H H 0.0000 0.0000 'International Tables Vol C Tables 4.2.6.8 and 6.1.1.4'
B B 0.0013 0.0007 'International Tables Vol C Tables 4.2.6.8 and 6.1.1.4'
N N 0.0061 0.0033 'International Tables Vol C Tables 4.2.6.8 and 6.1.1.4'
O O 0.0106 0.0060 'International Tables Vol C Tables 4.2.6.8 and 6.1.1.4'
F F 0.0171 0.0103 'International Tables Vol C Tables 4.2.6.8 and 6.1.1.4'
Cl Cl 0.1484 0.1585 'International Tables Vol C Tables 4.2.6.8 and 6.1.1.4'
Fe Fe 0.3463 0.8444 'International Tables Vol C Tables 4.2.6.8 and 6.1.1.4'

loop_
_exptl_crystal_face_index_h
_exptl_crystal_face_index_k
_exptl_crystal_face_index_l
_exptl_crystal_face_perp_dist
0.00 0.00 -1.00 0.0270
0.00 0.00 1.00 0.0410
-1.00 0.00 0.00 0.0520
1.00 0.00 0.00 0.1350
-1.00 2.00 0.00 0.3540
1.00 -2.00 0.00 0.4280

loop_
_geom_angle_atom_site_label_1
_geom_angle_atom_site_label_2
_geom_angle_atom_site_label_3
_geom_angle
_geom_angle_site_symmetry_1
_geom_angle_site_symmetry_3
_geom_angle_publ_flag
C15 Fe1 C9 107.62(12) . . ?
C15 Fe1 C14 40.49(17) . . ?
C9 Fe1 C14 117.82(13) . . ?
C15 Fe1 C16 40.61(15) . . ?
C9 Fe1 C16 128.38(12) . . ?
C14 Fe1 C16 67.92(15) . . ?
C15 Fe1 C10 116.08(14) . . ?
C9 Fe1 C10 41.29(9) . . ?
C14 Fe1 C10 150.23(15) . . ?
C16 Fe1 C10 106.62(12) . . ?
C15 Fe1 C13 129.34(13) . . ?
C9 Fe1 C13 40.91(9) . . ?
C14 Fe1 C13 109.26(13) . . ?
C16 Fe1 C13 167.34(12) . . ?
C10 Fe1 C13 69.33(10) . . ?
C15 Fe1 C17 67.62(14) . . ?
C9 Fe1 C17 167.11(12) . . ?
C14 Fe1 C17 67.00(14) . . ?
C16 Fe1 C17 40.34(13) . . ?
C10 Fe1 C17 128.73(12) . . ?
C13 Fe1 C17 151.23(12) . . ?
C15 Fe1 C11 149.55(15) . . ?
C9 Fe1 C11 68.29(10) . . ?
C14 Fe1 C11 168.59(16) . . ?
C16 Fe1 C11 116.86(13) . . ?
C10 Fe1 C11 40.55(10) . . ?
C13 Fe1 C11 68.40(10) . . ?
C17 Fe1 C11 109.30(12) . . ?
C15 Fe1 C18 67.58(15) . . ?
C9 Fe1 C18 151.51(13) . . ?
C14 Fe1 C18 40.04(16) . . ?
C16 Fe1 C18 67.34(13) . . ?
C10 Fe1 C18 166.89(13) . . ?
C13 Fe1 C18 119.07(12) . . ?
C17 Fe1 C18 39.33(13) . . ?
C11 Fe1 C18 130.40(13) . . ?
C15 Fe1 C12 168.19(15) . . ?
C9 Fe1 C12 68.02(10) . . ?
C14 Fe1 C12 130.70(15) . . ?
C16 Fe1 C12 150.63(13) . . ?
C10 Fe1 C12 68.48(10) . . ?
C13 Fe1 C12 40.33(10) . . ?
C17 Fe1 C12 118.99(12) . . ?
C11 Fe1 C12 40.49(10) . . ?
C18 Fe1 C12 110.63(13) . . ?
C32 Fe2 C27 125.81(12) . . ?
C32 Fe2 C31 105.79(13) . . ?
C27 Fe2 C31 41.03(10) . . ?
C32 Fe2 C35 68.31(14) . . ?
C27 Fe2 C35 158.00(12) . . ?
C31 Fe2 C35 159.33(12) . . ?
C32 Fe2 C30 117.87(13) . . ?
C27 Fe2 C30 68.56(10) . . ?
C31 Fe2 C30 40.88(10) . . ?
C35 Fe2 C30 122.83(12) . . ?
C32 Fe2 C33 40.71(13) . . ?
C27 Fe2 C33 110.18(11) . . ?
C31 Fe2 C33 121.07(13) . . ?
C35 Fe2 C33 68.22(14) . . ?
C30 Fe2 C33 154.48(14) . . ?
C32 Fe2 C36 40.55(13) . . ?
C27 Fe2 C36 161.03(12) . . ?
C31 Fe2 C36 122.31(12) . . ?
C35 Fe2 C36 40.51(13) . . ?
C30 Fe2 C36 104.37(12) . . ?
C33 Fe2 C36 68.19(12) . . ?
C32 Fe2 C29 152.89(12) . . ?
C27 Fe2 C29 68.37(10) . . ?
C31 Fe2 C29 68.72(11) . . ?
C35 Fe2 C29 106.99(12) . . ?
C30 Fe2 C29 40.63(11) . . ?
C33 Fe2 C29 164.50(13) . . ?
C36 Fe2 C29 118.46(12) . . ?
C32 Fe2 C34 68.25(14) . . ?
C27 Fe2 C34 123.89(11) . . ?
C31 Fe2 C34 157.64(12) . . ?
C35 Fe2 C34 40.50(13) . . ?
C30 Fe2 C34 161.27(13) . . ?
C33 Fe2 C34 40.48(14) . . ?
C36 Fe2 C34 68.04(13) . . ?
C29 Fe2 C34 126.50(13) . . ?
C32 Fe2 C28 164.27(12) . . ?
C27 Fe2 C28 40.87(10) . . ?
C31 Fe2 C28 69.15(11) . . ?
C35 Fe2 C28 121.63(12) . . ?
C30 Fe2 C28 68.70(11) . . ?
C33 Fe2 C28 128.14(11) . . ?
C36 Fe2 C28 154.78(12) . . ?
C29 Fe2 C28 40.69(10) . . ?
C34 Fe2 C28 110.44(12) . . ?
C50 Fe3 C53A 50.1(7) . . ?
C50 Fe3 C53 68.8(6) . . ?
C50 Fe3 C45 118.9(4) . . ?
C53 Fe3 C45 164.0(5) . . ?
C50 Fe3 C54 40.4(4) . . ?
C53 Fe3 C54 41.3(5) . . ?
C45 Fe3 C54 153.1(5) . . ?
C53A Fe3 C50A 68.2(6) . . ?
C53A Fe3 C51A 68.1(7) . . ?
C50A Fe3 C51A 40.3(3) . . ?
C50 Fe3 C49 109.4(4) . . ?
C53 Fe3 C49 153.1(4) . . ?
C45 Fe3 C49 41.23(10) . . ?
C54 Fe3 C49 119.5(5) . . ?
C50 Fe3 C48 130.1(6) . . ?
C53 Fe3 C48 118.7(5) . . ?
C45 Fe3 C48 68.54(10) . . ?
C54 Fe3 C48 109.7(6) . . ?
C49 Fe3 C48 40.76(10) . . ?
C50 Fe3 C46 151.3(6) . . ?
C53 Fe3 C46 125.6(5) . . ?
C45 Fe3 C46 41.10(9) . . ?
C54 Fe3 C46 165.4(5) . . ?
C49 Fe3 C46 69.53(10) . . ?
C48 Fe3 C46 68.79(11) . . ?
C53A Fe3 C54A 40.7(4) . . ?
C50A Fe3 C54A 40.6(3) . . ?
C51A Fe3 C54A 68.1(4) . . ?
C50 Fe3 C47 167.4(7) . . ?
C53 Fe3 C47 107.1(6) . . ?
C45 Fe3 C47 68.39(10) . . ?
C54 Fe3 C47 128.8(6) . . ?
C49 Fe3 C47 68.60(11) . . ?
C48 Fe3 C47 40.42(11) . . ?
C46 Fe3 C47 40.80(10) . . ?
C5 O4 B19 125.44(19) . . ?
O4 C5 C6 120.4(2) . . ?
O4 C5 C42 118.8(2) . . ?
C6 C5 C42 120.8(2) . . ?
C5 C6 C23 119.4(2) . . ?
C5 C6 C7 120.0(2) . . ?
C23 C6 C7 120.6(2) . . ?
N8 C7 C6 122.4(2) . . ?
N8 C7 H7 118.8 . . ?
C6 C7 H7 118.8 . . ?
C7 N8 C9 119.0(2) . . ?
C7 N8 B19 121.09(19) . . ?
C9 N8 B19 119.65(18) . . ?
C13 C9 N8 124.2(2) . . ?
C13 C9 C10 108.7(2) . . ?
N8 C9 C10 127.0(2) . . ?
C13 C9 Fe1 70.26(13) . . ?
N8 C9 Fe1 128.53(17) . . ?
C10 C9 Fe1 69.63(13) . . ?
C11 C10 C9 107.0(2) . . ?
C11 C10 Fe1 70.29(14) . . ?
C9 C10 Fe1 69.08(13) . . ?
C11 C10 H10 126.5 . . ?
C9 C10 H10 126.5 . . ?
Fe1 C10 H10 125.7 . . ?
C10 C11 C12 108.5(2) . . ?
C10 C11 Fe1 69.16(14) . . ?
C12 C11 Fe1 70.07(15) . . ?
C10 C11 H11 125.7 . . ?
C12 C11 H11 125.7 . . ?
Fe1 C11 H11 126.6 . . ?
C13 C12 C11 108.5(2) . . ?
C13 C12 Fe1 69.39(14) . . ?
C11 C12 Fe1 69.44(15) . . ?
C13 C12 H12 125.7 . . ?
C11 C12 H12 125.7 . . ?
Fe1 C12 H12 127.0 . . ?
C12 C13 C9 107.2(2) . . ?
C12 C13 Fe1 70.28(14) . . ?
C9 C13 Fe1 68.83(13) . . ?
C12 C13 H13 126.4 . . ?
C9 C13 H13 126.4 . . ?
Fe1 C13 H13 126.1 . . ?
C18 C14 C15 108.1(3) . . ?
C18 C14 Fe1 70.84(19) . . ?
C15 C14 Fe1 69.49(19) . . ?
C18 C14 H14 126.0 . . ?
C15 C14 H14 126.0 . . ?
Fe1 C14 H14 125.3 . . ?
C14 C15 C16 107.7(3) . . ?
C14 C15 Fe1 70.0(2) . . ?
C16 C15 Fe1 70.03(18) . . ?
C14 C15 H15 126.1 . . ?
C16 C15 H15 126.1 . . ?
Fe1 C15 H15 125.4 . . ?
C17 C16 C15 107.2(3) . . ?
C17 C16 Fe1 70.38(17) . . ?
C15 C16 Fe1 69.36(19) . . ?
C17 C16 H16 126.4 . . ?
C15 C16 H16 126.4 . . ?
Fe1 C16 H16 125.4 . . ?
C18 C17 C16 108.8(3) . . ?
C18 C17 Fe1 70.57(17) . . ?
C16 C17 Fe1 69.28(17) . . ?
C18 C17 H17 125.6 . . ?
C16 C17 H17 125.6 . . ?
Fe1 C17 H17 126.1 . . ?
C17 C18 C14 108.2(3) . . ?
C17 C18 Fe1 70.10(17) . . ?
C14 C18 Fe1 69.12(18) . . ?
C17 C18 H18 125.9 . . ?
C14 C18 H18 125.9 . . ?
Fe1 C18 H18 126.5 . . ?
F20 B19 F21 111.4(2) . . ?
F20 B19 O4 108.5(2) . . ?
F21 B19 O4 108.3(2) . . ?
F20 B19 N8 109.9(2) . . ?
F21 B19 N8 108.8(2) . . ?
O4 B19 N8 109.95(19) . . ?
C23 O22 B37 124.69(19) . . ?
O22 C23 C24 120.4(2) . . ?
O22 C23 C6 118.8(2) . . ?
C24 C23 C6 120.7(2) . . ?
C23 C24 C41 119.0(2) . . ?
C23 C24 C25 120.0(2) . . ?
C41 C24 C25 121.0(2) . . ?
N26 C25 C24 122.0(2) . . ?
N26 C25 H25 119.0 . . ?
C24 C25 H25 119.0 . . ?
C25 N26 C27 117.7(2) . . ?
C25 N26 B37 121.13(19) . . ?
C27 N26 B37 120.78(19) . . ?
C31 C27 C28 109.0(2) . . ?
C31 C27 N26 127.1(2) . . ?
C28 C27 N26 123.7(2) . . ?
C31 C27 Fe2 69.63(14) . . ?
C28 C27 Fe2 70.48(13) . . ?
N26 C27 Fe2 130.03(17) . . ?
C29 C28 C27 106.8(2) . . ?
C29 C28 Fe2 69.28(15) . . ?
C27 C28 Fe2 68.65(14) . . ?
C29 C28 H28 126.6 . . ?
C27 C28 H28 126.6 . . ?
Fe2 C28 H28 127.0 . . ?
C30 C29 C28 108.6(2) . . ?
C30 C29 Fe2 69.30(15) . . ?
C28 C29 Fe2 70.03(14) . . ?
C30 C29 H29 125.7 . . ?
C28 C29 H29 125.7 . . ?
Fe2 C29 H29 126.5 . . ?
C29 C30 C31 108.5(2) . . ?
C29 C30 Fe2 70.07(15) . . ?
C31 C30 Fe2 69.54(14) . . ?
C29 C30 H30 125.8 . . ?
C31 C30 H30 125.8 . . ?
Fe2 C30 H30 126.2 . . ?
C30 C31 C27 107.2(2) . . ?
C30 C31 Fe2 69.58(14) . . ?
C27 C31 Fe2 69.34(14) . . ?
C30 C31 H31 126.4 . . ?
C27 C31 H31 126.4 . . ?
Fe2 C31 H31 126.2 . . ?
C36 C32 C33 108.0(3) . . ?
C36 C32 Fe2 70.06(17) . . ?
C33 C32 Fe2 69.93(17) . . ?
C36 C32 H32 126.0 . . ?
C33 C32 H32 126.0 . . ?
Fe2 C32 H32 125.6 . . ?
C34 C33 C32 107.9(3) . . ?
C34 C33 Fe2 70.08(17) . . ?
C32 C33 Fe2 69.35(17) . . ?
C34 C33 H33 126.0 . . ?
C32 C33 H33 126.0 . . ?
Fe2 C33 H33 126.1 . . ?
C35 C34 C33 107.9(3) . . ?
C35 C34 Fe2 69.33(17) . . ?
C33 C34 Fe2 69.44(17) . . ?
C35 C34 H34 126.1 . . ?
C33 C34 H34 126.1 . . ?
Fe2 C34 H34 126.7 . . ?
C36 C35 C34 108.1(3) . . ?
C36 C35 Fe2 69.89(16) . . ?
C34 C35 Fe2 70.17(17) . . ?
C36 C35 H35 125.9 . . ?
C34 C35 H35 125.9 . . ?
Fe2 C35 H35 125.6 . . ?
C32 C36 C35 108.1(3) . . ?
C32 C36 Fe2 69.39(17) . . ?
C35 C36 Fe2 69.60(16) . . ?
C32 C36 H36 126.0 . . ?
C35 C36 H36 126.0 . . ?
Fe2 C36 H36 126.6 . . ?
F38 B37 F39 110.5(2) . . ?
F38 B37 O22 108.4(2) . . ?
F39 B37 O22 109.3(2) . . ?
F38 B37 N26 110.8(2) . . ?
F39 B37 N26 108.4(2) . . ?
O22 B37 N26 109.43(19) . . ?
C41 O40 B55 125.1(2) . . ?
O40 C41 C42 120.5(2) . . ?
O40 C41 C24 118.2(2) . . ?
C42 C41 C24 121.3(2) . . ?
C41 C42 C43 119.7(2) . . ?
C41 C42 C5 118.7(2) . . ?
C43 C42 C5 121.4(2) . . ?
N44 C43 C42 122.3(2) . . ?
N44 C43 H43 118.9 . . ?
C42 C43 H43 118.9 . . ?
C43 N44 C45 120.4(2) . . ?
C43 N44 B55 120.4(2) . . ?
C45 N44 B55 119.07(19) . . ?
N44 C45 C46 126.8(2) . . ?
N44 C45 C49 124.3(2) . . ?
C46 C45 C49 108.8(2) . . ?
N44 C45 Fe3 126.75(17) . . ?
C46 C45 Fe3 69.98(14) . . ?
C49 C45 Fe3 69.73(14) . . ?
C47 C46 C45 106.8(2) . . ?
C47 C46 Fe3 69.88(14) . . ?
C45 C46 Fe3 68.92(13) . . ?
C47 C46 H46 126.6 . . ?
C45 C46 H46 126.6 . . ?
Fe3 C46 H46 126.2 . . ?
C48 C47 C46 108.7(2) . . ?
C48 C47 Fe3 69.48(15) . . ?
C46 C47 Fe3 69.33(14) . . ?
C48 C47 H47 125.7 . . ?
C46 C47 H47 125.7 . . ?
Fe3 C47 H47 127.1 . . ?
C47 C48 C49 108.7(2) . . ?
C47 C48 Fe3 70.10(14) . . ?
C49 C48 Fe3 69.47(14) . . ?
C47 C48 H48 125.6 . . ?
C49 C48 H48 125.6 . . ?
Fe3 C48 H48 126.4 . . ?
C48 C49 C45 107.0(2) . . ?
C48 C49 Fe3 69.78(15) . . ?
C45 C49 Fe3 69.05(14) . . ?
C48 C49 H49 126.5 . . ?
C45 C49 H49 126.5 . . ?
Fe3 C49 H49 126.2 . . ?
C54 C50 C51 108.7(8) . . ?
C54 C50 Fe3 69.9(12) . . ?
C51 C50 Fe3 70.9(6) . . ?
C54 C50 H50 125.7 . . ?
C51 C50 H50 125.6 . . ?
Fe3 C50 H50 125.2 . . ?
C52 C51 C50 108.3(8) . . ?
C52 C51 Fe3 70.4(7) . . ?
C50 C51 Fe3 68.6(6) . . ?
C52 C51 H51 125.8 . . ?
C50 C51 H51 125.8 . . ?
Fe3 C51 H51 126.7 . . ?
C51 C52 C53 107.4(8) . . ?
C51 C52 Fe3 69.6(7) . . ?
C53 C52 Fe3 67.4(11) . . ?
C51 C52 H52 126.3 . . ?
C53 C52 H52 126.3 . . ?
Fe3 C52 H52 128.2 . . ?
C54 C53 C52 108.0(9) . . ?
C54 C53 Fe3 70.1(13) . . ?
C52 C53 Fe3 71.7(10) . . ?
C54 C53 H53 126.0 . . ?
C52 C53 H53 126.0 . . ?
Fe3 C53 H53 123.9 . . ?
C50 C54 C53 107.5(9) . . ?
C50 C54 Fe3 69.7(11) . . ?
C53 C54 Fe3 68.6(13) . . ?
C50 C54 H54 126.3 . . ?
C53 C54 H54 126.3 . . ?
Fe3 C54 H54 127.0 . . ?
C51A C50A C54A 108.4(8) . . ?
C51A C50A Fe3 69.8(6) . . ?
C54A C50A Fe3 70.1(8) . . ?
C51A C50A H50A 125.8 . . ?
C54A C50A H50A 125.8 . . ?
Fe3 C50A H50A 125.9 . . ?
C50A C51A C52A 109.2(8) . . ?
C50A C51A Fe3 69.9(6) . . ?
C52A C51A Fe3 71.9(12) . . ?
C50A C51A H51A 125.4 . . ?
C52A C51A H51A 125.4 . . ?
Fe3 C51A H51A 124.4 . . ?
C51A C52A C53A 106.5(9) . . ?
C51A C52A Fe3 68.0(10) . . ?
C53A C52A Fe3 67.6(14) . . ?
C51A C52A H52A 126.8 . . ?
C53A C52A H52A 126.7 . . ?
Fe3 C52A H52A 129.1 . . ?
C54A C53A C52A 108.7(9) . . ?
C54A C53A Fe3 70.3(12) . . ?
C52A C53A Fe3 71.8(13) . . ?
C54A C53A H53A 125.7 . . ?
C52A C53A H53A 125.7 . . ?
Fe3 C53A H53A 123.9 . . ?
C50A C54A C53A 107.1(8) . . ?
C50A C54A Fe3 69.3(8) . . ?
C53A C54A Fe3 69.0(13) . . ?
C50A C54A H54A 126.4 . . ?
C53A C54A H54A 126.5 . . ?
Fe3 C54A H54A 126.8 . . ?
F57 B55 F56 112.5(2) . . ?
F57 B55 O40 107.6(2) . . ?
F56 B55 O40 109.9(2) . . ?
F57 B55 N44 110.6(2) . . ?
F56 B55 N44 107.2(2) . . ?
O40 B55 N44 108.98(19) . . ?
N59 C58 H58A 109.5 . . ?
N59 C58 H58B 109.5 . . ?
H58A C58 H58B 109.5 . . ?
N59 C58 H58C 109.5 . . ?
H58A C58 H58C 109.5 . . ?
H58B C58 H58C 109.5 . . ?
O60 N59 O61 124.1(4) . . ?
O60 N59 C58 120.4(4) . . ?
O61 N59 C58 115.5(3) . . ?
O64 N63 O65 128.8(8) . . ?
O64 N63 C62 116.4(7) . . ?
O65 N63 C62 114.7(7) . . ?
N63A C62A H62D 109.5 . . ?
N63A C62A H62E 109.5 . . ?
H62D C62A H62E 109.5 . . ?
N63A C62A H62F 109.5 . . ?
H62D C62A H62F 109.5 . . ?
H62E C62A H62F 109.5 . . ?
O64A N63A O65A 137.4(15) . . ?
O64A N63A C62A 104.3(11) . . ?
O65A N63A C62A 117.0(12) . . ?
Cl67 C66 Cl68 107.8(7) . . ?
Cl67 C66 H66A 110.1 . . ?
Cl68 C66 H66A 110.1 . . ?
Cl67 C66 H66B 110.1 . . ?
Cl68 C66 H66B 110.1 . . ?
H66A C66 H66B 108.5 . . ?

loop_
_geom_bond_atom_site_label_1
_geom_bond_atom_site_label_2
_geom_bond_distance
_geom_bond_site_symmetry_2
_geom_bond_publ_flag
Fe1 C15 2.027(3) . ?
Fe1 C9 2.030(2) . ?
Fe1 C14 2.034(3) . ?
Fe1 C16 2.036(3) . ?
Fe1 C10 2.037(2) . ?
Fe1 C13 2.049(2) . ?
Fe1 C17 2.050(3) . ?
Fe1 C11 2.052(3) . ?
Fe1 C18 2.056(3) . ?
Fe1 C12 2.061(3) . ?
Fe2 C32 2.028(3) . ?
Fe2 C27 2.029(2) . ?
Fe2 C31 2.033(3) . ?
Fe2 C35 2.033(3) . ?
Fe2 C30 2.033(3) . ?
Fe2 C33 2.036(3) . ?
Fe2 C36 2.037(3) . ?
Fe2 C29 2.044(3) . ?
Fe2 C34 2.045(3) . ?
Fe2 C28 2.053(3) . ?
Fe3 C50 2.024(12) . ?
Fe3 C53A 2.03(3) . ?
Fe3 C53 2.01(2) . ?
Fe3 C45 2.027(2) . ?
Fe3 C54 2.03(3) . ?
Fe3 C50A 2.031(11) . ?
Fe3 C51A 2.030(12) . ?
Fe3 C49 2.036(3) . ?
Fe3 C48 2.040(3) . ?
Fe3 C46 2.041(2) . ?
Fe3 C54A 2.042(15) . ?
Fe3 C47 2.048(3) . ?
O4 C5 1.310(3) . ?
O4 B19 1.482(3) . ?
C5 C6 1.408(3) . ?
C5 C42 1.417(3) . ?
C6 C23 1.412(3) . ?
C6 C7 1.417(3) . ?
C7 N8 1.302(3) . ?
C7 H7 0.9500 . ?
N8 C9 1.427(3) . ?
N8 B19 1.584(3) . ?
C9 C13 1.425(3) . ?
C9 C10 1.434(3) . ?
C10 C11 1.417(3) . ?
C10 H10 0.9500 . ?
C11 C12 1.423(4) . ?
C11 H11 0.9500 . ?
C12 C13 1.417(3) . ?
C12 H12 0.9500 . ?
C13 H13 0.9500 . ?
C14 C18 1.400(5) . ?
C14 C15 1.405(6) . ?
C14 H14 0.9500 . ?
C15 C16 1.410(5) . ?
C15 H15 0.9500 . ?
C16 C17 1.409(5) . ?
C16 H16 0.9500 . ?
C17 C18 1.382(5) . ?
C17 H17 0.9500 . ?
C18 H18 0.9500 . ?
B19 F20 1.369(3) . ?
B19 F21 1.380(3) . ?
O22 C23 1.318(3) . ?
O22 B37 1.476(3) . ?
C23 C24 1.406(3) . ?
C24 C41 1.415(3) . ?
C24 C25 1.418(3) . ?
C25 N26 1.307(3) . ?
C25 H25 0.9500 . ?
N26 C27 1.427(3) . ?
N26 B37 1.588(3) . ?
C27 C31 1.423(3) . ?
C27 C28 1.426(3) . ?
C28 C29 1.424(4) . ?
C28 H28 0.9500 . ?
C29 C30 1.416(4) . ?
C29 H29 0.9500 . ?
C30 C31 1.420(3) . ?
C30 H30 0.9500 . ?
C31 H31 0.9500 . ?
C32 C36 1.409(4) . ?
C32 C33 1.414(5) . ?
C32 H32 0.9500 . ?
C33 C34 1.412(5) . ?
C33 H33 0.9500 . ?
C34 C35 1.411(4) . ?
C34 H34 0.9500 . ?
C35 C36 1.409(4) . ?
C35 H35 0.9500 . ?
C36 H36 0.9500 . ?
B37 F38 1.369(3) . ?
B37 F39 1.382(3) . ?
O40 C41 1.314(3) . ?
O40 B55 1.475(3) . ?
C41 C42 1.406(3) . ?
C42 C43 1.416(3) . ?
C43 N44 1.304(3) . ?
C43 H43 0.9500 . ?
N44 C45 1.426(3) . ?
N44 B55 1.595(3) . ?
C45 C46 1.428(3) . ?
C45 C49 1.430(3) . ?
C46 C47 1.425(3) . ?
C46 H46 0.9500 . ?
C47 C48 1.412(4) . ?
C47 H47 0.9500 . ?
C48 C49 1.419(4) . ?
C48 H48 0.9500 . ?
C49 H49 0.9500 . ?
C50 C54 1.400(11) . ?
C50 C51 1.411(10) . ?
C50 H50 0.9500 . ?
C51 C52 1.408(9) . ?
C51 H51 0.9500 . ?
C52 C53 1.422(10) . ?
C52 H52 0.9500 . ?
C53 C54 1.424(11) . ?
C53 H53 0.9500 . ?
C54 H54 0.9500 . ?
C50A C51A 1.400(10) . ?
C50A C54A 1.413(9) . ?
C50A H50A 0.9500 . ?
C51A C52A 1.408(11) . ?
C51A H51A 0.9500 . ?
C52A C53A 1.426(11) . ?
C52A H52A 0.9500 . ?
C53A C54A 1.416(10) . ?
C53A H53A 0.9500 . ?
C54A H54A 0.9500 . ?
B55 F57 1.364(3) . ?
B55 F56 1.376(4) . ?
C58 N59 1.473(4) . ?
C58 H58A 0.9800 . ?
C58 H58B 0.9800 . ?
C58 H58C 0.9800 . ?
N59 O60 1.185(4) . ?
N59 O61 1.222(4) . ?
C62 N63 1.482(9) . ?
C62 H62A 0.9800 . ?
C62 H62B 0.9800 . ?
C62 H62C 0.9800 . ?
N63 O64 1.189(7) . ?
N63 O65 1.214(9) . ?
C62A N63A 1.471(13) . ?
C62A H62D 0.9800 . ?
C62A H62E 0.9800 . ?
C62A H62F 0.9800 . ?
N63A O64A 1.204(12) . ?
N63A O65A 1.230(12) . ?
C66 Cl67 1.792(10) . ?
C66 Cl68 1.794(10) . ?
C66 H66A 0.9900 . ?
C66 H66B 0.9900 . ?
